data_7114417
loop_
_publ_author_name
'Ishii, Akihiko'
'Takahashi, Takeshi'
'Tawata, Akira'
'Furukawa, Aki'
'Oshida, Hideaki'
'Nakayama, Juzo'

_publ_section_title
;
 First synthesis and characterization of isolable thioselenenic acid,
 triptycene-9-thioselenenic acid
;
_journal_coden_ASTM CHCOFS
_journal_issue 23
_journal_name_full 'Chemical Communications (Cambridge, United Kingdom)'
_journal_page_first 2810
_journal_page_last 2811
_journal_paper_doi 10.1039/b207810d
_journal_year 2002
_chemical_compound_source 'Local laboratory'
_chemical_formula_moiety 'C38 H28 Se Sn '
_chemical_formula_sum 'C38 H28 Se Sn'
_chemical_formula_weight 682.292
_chemical_name_systematic
;
Triphenylstannyl 9-triptycyl selenide
;
_space_group_IT_number 14
_symmetry_cell_setting monoclinic
_symmetry_space_group_name_Hall '-P 2ybc'
_symmetry_space_group_name_H-M 'P 1 21/c 1'
_atom_sites_solution_primary direct
_atom_sites_solution_secondary difmap
_audit_creation_method maXus
_cell_angle_alpha 90.00
_cell_angle_beta 105.092(3)
_cell_angle_gamma 90.00
_cell_formula_units_Z 4
_cell_length_a 9.3690(4)
_cell_length_b 24.7190(10)
_cell_length_c 13.5380(5)
_cell_measurement_temperature 298
_cell_volume 3027.2(2)
_computing_structure_refinement 'SHELXL-97 (Sheldrick, 1997)'
_computing_structure_solution 'SHELXS-97 (Sheldrick, 1997)'
_diffrn_measured_fraction_theta_full 0.886
_diffrn_measured_fraction_theta_max 0.886
_diffrn_radiation_source 'fine-focus sealed tube'
_diffrn_radiation_type MoK\a
_diffrn_radiation_wavelength_id all
_diffrn_reflns_av_R_equivalents 0.038
_diffrn_reflns_limit_h_max 11
_diffrn_reflns_limit_h_min -11
_diffrn_reflns_limit_k_max 31
_diffrn_reflns_limit_k_min 0
_diffrn_reflns_limit_l_max 17
_diffrn_reflns_limit_l_min 0
_diffrn_reflns_number 6032
_diffrn_reflns_theta_full 27.13
_diffrn_reflns_theta_max 27.13
_diffrn_reflns_theta_min 0.00
_exptl_absorpt_coefficient_mu 2.071
_exptl_absorpt_correction_T_max 0.816
_exptl_absorpt_correction_T_min 0.786
_exptl_absorpt_correction_type multi-scan
_exptl_absorpt_process_details
;
multi-scan from symmetry-related measurements
Sortav (Blessing 1995)
;
_exptl_crystal_colour Colorless
_exptl_crystal_density_diffrn 1.497
_exptl_crystal_density_method 'not measured'
_exptl_crystal_description Cube
_refine_diff_density_max 0.287
_refine_diff_density_min -0.546
_refine_diff_density_rms 0.078
_refine_ls_extinction_method none
_refine_ls_goodness_of_fit_ref 0.936
_refine_ls_hydrogen_treatment refxyz
_refine_ls_matrix_type full
_refine_ls_number_parameters 473
_refine_ls_number_reflns 5927
_refine_ls_number_restraints 0
_refine_ls_restrained_S_all 0.936
_refine_ls_R_factor_all 0.0733
_refine_ls_R_factor_gt 0.0383
_refine_ls_shift/su_max 0.001
_refine_ls_shift/su_mean 0.000
_refine_ls_structure_factor_coef Fsqd
_refine_ls_weighting_details 'calc w=1/[\s^2^(Fo^2^)+(0.0279P)^2^+0.0000P] where P=(Fo^2^+2Fc^2^)/3'
_refine_ls_weighting_scheme calc
_refine_ls_wR_factor_gt 0.0730
_refine_ls_wR_factor_ref 0.0801
_reflns_number_gt 3957
_reflns_number_total 5927
_reflns_threshold_expression >2sigma(I)
_cod_data_source_file b207810d.txt
_cod_data_source_block Compound_8
_cod_depositor_comments
;
The following automatic conversions were performed:

'_symmetry_cell_setting' value 'Monoclinic' changed to 'monoclinic'
according to
/usr/data/users/saulius/automatic-downloads/retrospective/RSC/lib/dictionaries/cif_core.dic
dictionary named 'cif_core.dic' version 2.4.2 from 2011-04-26.

Automatic conversion script
Id: cif_fix_values 2281 2013-09-26 08:29:07Z andrius 
;
_cod_original_sg_symbol_H-M 'P 21/c        '
_cod_original_formula_sum 'C38 H28 Se Sn '
_cod_database_code 7114417

loop_
_symmetry_equiv_pos_as_xyz
+X,+Y,+Z
-X,-Y,-Z
'-X,+Y+ 1/2,-Z+ 1/2'
'+X,-Y+ 1/2,+Z+ 1/2'

loop_
_atom_site_label
_atom_site_type_symbol
_atom_site_fract_x
_atom_site_fract_y
_atom_site_fract_z
_atom_site_U_iso_or_equiv
_atom_site_adp_type
_atom_site_occupancy
_atom_site_symmetry_multiplicity
_atom_site_calc_flag
Sn1 Sn 0.80972(3) 0.425922(10) 0.824862(19) 0.04309(10) Uani 1 1 d
Se2 Se 0.62910(5) 0.363753(16) 0.70212(3) 0.04589(12) Uani 1 1 d
C27 C 0.7627(5) 0.50823(15) 0.7828(3) 0.0449(10) Uani 1 1 d
C2 C 0.8595(4) 0.31202(14) 0.6206(3) 0.0412(9) Uani 1 1 d
C1 C 0.7186(4) 0.34645(14) 0.5897(2) 0.0365(9) Uani 1 1 d
C21 C 1.0365(4) 0.40945(15) 0.8424(3) 0.0476(10) Uani 1 1 d
C11 C 0.9264(5) 0.29059(16) 0.7155(3) 0.0501(11) Uani 1 1 d
C36 C 0.6722(7) 0.3820(3) 1.1402(4) 0.0819(17) Uani 1 1 d
C8 C 0.7633(7) 0.4885(2) 0.4852(4) 0.0830(18) Uani 1 1 d
C9 C 0.8298(8) 0.4748(2) 0.4117(4) 0.091(2) Uani 1 1 d
C20 C 0.6729(5) 0.29913(15) 0.4273(3) 0.0447(10) Uani 1 1 d
C10 C 0.8555(6) 0.4215(2) 0.3930(4) 0.0716(15) Uani 1 1 d
C16 C 0.4802(5) 0.29005(16) 0.5120(3) 0.0475(10) Uani 1 1 d
C4 C 0.8261(5) 0.32162(18) 0.4387(3) 0.0527(12) Uani 1 1 d
C33 C 0.7533(4) 0.40794(15) 0.9632(3) 0.0442(10) Uani 1 1 d
C35 C 0.7172(6) 0.3425(2) 1.0856(4) 0.0723(15) Uani 1 1 d
C15 C 0.6142(4) 0.31134(13) 0.5087(3) 0.0369(9) Uani 1 1 d
C37 C 0.6682(7) 0.4347(3) 1.1085(4) 0.0834(18) Uani 1 1 d
C5 C 0.8150(5) 0.38184(16) 0.4514(3) 0.0487(10) Uani 1 1 d
C13 C 1.1063(6) 0.2471(2) 0.6468(4) 0.0772(16) Uani 1 1 d
C25 C 1.2513(7) 0.4031(2) 0.7796(6) 0.0836(17) Uani 1 1 d
C19 C 0.5935(6) 0.26623(18) 0.3485(3) 0.0557(13) Uani 1 1 d
C30 C 0.7088(8) 0.6147(2) 0.7209(4) 0.0842(19) Uani 1 1 d
C7 C 0.7240(6) 0.44882(18) 0.5458(3) 0.0583(13) Uani 1 1 d
C26 C 1.1025(6) 0.41174(17) 0.7619(4) 0.0614(12) Uani 1 1 d
C6 C 0.7524(4) 0.39573(15) 0.5308(3) 0.0421(9) Uani 1 1 d
C23 C 1.2728(8) 0.3886(3) 0.9542(7) 0.095(2) Uani 1 1 d
C3 C 0.9166(5) 0.29934(16) 0.5390(3) 0.0492(10) Uani 1 1 d
C17 C 0.4057(6) 0.25599(18) 0.4336(4) 0.0595(13) Uani 1 1 d
C28 C 0.8766(6) 0.54514(18) 0.7989(3) 0.0563(12) Uani 1 1 d
C24 C 1.3359(8) 0.3912(2) 0.8751(8) 0.096(2) Uani 1 1 d
C22 C 1.1244(6) 0.3976(2) 0.9384(4) 0.0690(14) Uani 1 1 d
C18 C 0.4621(6) 0.24494(17) 0.3530(4) 0.0601(13) Uani 1 1 d
C34 C 0.7571(6) 0.35530(19) 0.9981(3) 0.0592(12) Uani 1 1 d
C32 C 0.6209(6) 0.52583(19) 0.7364(4) 0.0617(13) Uani 1 1 d
C12 C 1.0497(5) 0.25826(19) 0.7278(4) 0.0658(14) Uani 1 1 d
C31 C 0.5943(8) 0.5783(2) 0.7058(4) 0.0816(19) Uani 1 1 d
C38 C 0.7082(6) 0.4483(2) 1.0193(3) 0.0620(12) Uani 1 1 d
C14 C 1.0399(6) 0.2671(2) 0.5518(4) 0.0682(14) Uani 1 1 d
C29 C 0.8498(8) 0.5982(2) 0.7689(4) 0.0801(17) Uani 1 1 d
H11 H 0.898(4) 0.2988(14) 0.768(2) 0.036(11) Uiso 1 1 d
H36 H 0.644(6) 0.372(2) 1.204(4) 0.11(2) Uiso 1 1 d
H8 H 0.745(5) 0.5233(18) 0.497(3) 0.072(15) Uiso 1 1 d
H9 H 0.862(5) 0.501(2) 0.371(4) 0.091(16) Uiso 1 1 d
H10 H 0.914(5) 0.4110(18) 0.344(4) 0.086(16) Uiso 1 1 d
H16 H 0.440(4) 0.2992(13) 0.565(2) 0.037(10) Uiso 1 1 d
H4 H 0.860(4) 0.3134(13) 0.391(2) 0.029(10) Uiso 1 1 d
H35 H 0.712(5) 0.3062(19) 1.106(3) 0.087(17) Uiso 1 1 d
H37 H 0.633(7) 0.464(2) 1.135(4) 0.11(2) Uiso 1 1 d
H13 H 1.186(5) 0.2272(18) 0.661(3) 0.069(14) Uiso 1 1 d
H25 H 1.287(6) 0.4090(18) 0.721(4) 0.084(18) Uiso 1 1 d
H19 H 0.637(5) 0.2600(15) 0.305(3) 0.049(13) Uiso 1 1 d
H30 H 0.708(6) 0.653(2) 0.705(4) 0.11(2) Uiso 1 1 d
H7 H 0.671(4) 0.4555(14) 0.589(3) 0.040(12) Uiso 1 1 d
H26 H 1.045(5) 0.4215(16) 0.693(3) 0.067(13) Uiso 1 1 d
H23 H 1.322(7) 0.382(2) 1.017(4) 0.11(2) Uiso 1 1 d
H17 H 0.320(5) 0.2414(16) 0.438(3) 0.058(13) Uiso 1 1 d
H28 H 0.970(4) 0.5347(13) 0.825(2) 0.030(10) Uiso 1 1 d
H24 H 1.427(6) 0.3878(18) 0.880(4) 0.076(18) Uiso 1 1 d
H22 H 1.092(5) 0.3978(16) 0.994(3) 0.057(14) Uiso 1 1 d
H18 H 0.403(4) 0.2195(16) 0.299(3) 0.061(12) Uiso 1 1 d
H34 H 0.796(5) 0.3268(17) 0.962(3) 0.079(15) Uiso 1 1 d
H32 H 0.541(5) 0.5032(18) 0.731(3) 0.066(15) Uiso 1 1 d
H12 H 1.094(5) 0.2451(16) 0.791(3) 0.068(13) Uiso 1 1 d
H31 H 0.512(5) 0.5909(18) 0.675(3) 0.068(15) Uiso 1 1 d
H38 H 0.707(5) 0.4858(17) 0.996(3) 0.075(14) Uiso 1 1 d
H14 H 1.079(5) 0.2572(17) 0.496(3) 0.081(15) Uiso 1 1 d
H29 H 0.934(5) 0.6202(18) 0.784(3) 0.068(15) Uiso 1 1 d

loop_
_atom_site_aniso_label
_atom_site_aniso_U_11
_atom_site_aniso_U_22
_atom_site_aniso_U_33
_atom_site_aniso_U_23
_atom_site_aniso_U_13
_atom_site_aniso_U_12
Sn1 0.04059(19) 0.04164(15) 0.04676(15) 0.00145(13) 0.01083(12) 0.00279(13)
Se2 0.0457(3) 0.0500(2) 0.0452(2) -0.00274(18) 0.01758(18) -0.00512(19)
C27 0.055(3) 0.037(2) 0.0419(19) -0.0028(17) 0.0099(19) 0.0046(19)
C2 0.038(3) 0.038(2) 0.046(2) 0.0032(17) 0.0065(18) 0.0000(17)
C1 0.034(2) 0.0393(19) 0.0351(18) -0.0019(16) 0.0070(16) -0.0020(16)
C21 0.034(3) 0.039(2) 0.068(3) -0.0013(19) 0.011(2) 0.0000(17)
C11 0.056(3) 0.046(2) 0.045(2) -0.001(2) 0.006(2) -0.003(2)
C36 0.097(5) 0.099(5) 0.051(3) 0.007(3) 0.020(3) -0.016(3)
C8 0.125(5) 0.047(3) 0.069(3) 0.006(3) 0.010(3) -0.022(3)
C9 0.125(6) 0.077(4) 0.068(3) 0.023(3) 0.018(3) -0.043(4)
C20 0.044(3) 0.044(2) 0.042(2) -0.0015(18) 0.0059(18) 0.0089(18)
C10 0.067(4) 0.096(4) 0.055(3) 0.012(3) 0.021(3) -0.022(3)
C16 0.038(3) 0.047(2) 0.056(2) -0.001(2) 0.009(2) 0.0029(19)
C4 0.053(3) 0.069(3) 0.042(2) -0.002(2) 0.021(2) 0.009(2)
C33 0.040(3) 0.051(2) 0.041(2) -0.0015(18) 0.0074(18) -0.0012(18)
C35 0.084(4) 0.069(3) 0.061(3) 0.009(3) 0.014(3) -0.008(3)
C15 0.032(3) 0.0320(19) 0.044(2) 0.0019(16) 0.0048(17) 0.0039(16)
C37 0.098(5) 0.096(5) 0.063(3) -0.021(3) 0.033(3) 0.003(4)
C5 0.046(3) 0.058(3) 0.041(2) 0.0091(19) 0.0082(19) -0.007(2)
C13 0.049(4) 0.086(4) 0.090(4) -0.001(3) 0.007(3) 0.027(3)
C25 0.062(5) 0.071(4) 0.130(6) 0.007(4) 0.046(4) 0.001(3)
C19 0.061(4) 0.050(3) 0.053(3) -0.006(2) 0.008(2) 0.013(2)
C30 0.126(6) 0.044(3) 0.084(4) 0.009(3) 0.030(4) 0.018(4)
C7 0.081(4) 0.045(2) 0.045(2) 0.006(2) 0.009(2) -0.007(2)
C26 0.040(3) 0.059(3) 0.088(4) 0.017(3) 0.022(3) 0.001(2)
C6 0.040(3) 0.044(2) 0.040(2) 0.0059(17) 0.0051(17) -0.0040(18)
C23 0.057(5) 0.093(4) 0.113(6) -0.005(4) -0.016(4) 0.014(3)
C3 0.039(3) 0.056(3) 0.051(2) -0.001(2) 0.010(2) 0.002(2)
C17 0.037(3) 0.059(3) 0.077(3) -0.007(2) 0.006(3) -0.009(2)
C28 0.049(3) 0.053(3) 0.067(3) 0.000(2) 0.014(2) 0.003(2)
C24 0.038(5) 0.073(4) 0.174(8) -0.001(4) 0.019(5) 0.006(3)
C22 0.051(4) 0.074(3) 0.072(3) -0.005(3) -0.003(3) 0.011(3)
C18 0.052(3) 0.048(3) 0.070(3) -0.014(2) -0.003(3) 0.003(2)
C34 0.069(4) 0.059(3) 0.048(2) -0.002(2) 0.014(2) -0.003(2)
C32 0.055(4) 0.054(3) 0.073(3) -0.005(2) 0.010(3) 0.012(3)
C12 0.054(4) 0.064(3) 0.066(3) 0.010(3) -0.008(3) 0.012(2)
C31 0.093(5) 0.072(4) 0.070(3) 0.002(3) 0.004(3) 0.046(4)
C38 0.067(4) 0.062(3) 0.060(3) -0.004(2) 0.021(2) 0.001(3)
C14 0.045(3) 0.090(4) 0.067(3) -0.010(3) 0.011(3) 0.013(3)
C29 0.097(5) 0.049(3) 0.097(4) -0.001(3) 0.029(4) -0.011(3)

loop_
_atom_type_symbol
_atom_type_description
_atom_type_scat_dispersion_real
_atom_type_scat_dispersion_imag
_atom_type_scat_source
C C 0.0033 0.0016 'International Tables Vol C Tables 4.2.6.8 and 6.1.1.4'
H H 0.0000 0.0000 'International Tables Vol C Tables 4.2.6.8 and 6.1.1.4'
Se Se -0.0929 2.2259 'International Tables Vol C Tables 4.2.6.8 and 6.1.1.4'
Sn Sn -0.6537 1.4246 'International Tables Vol C Tables 4.2.6.8 and 6.1.1.4'

loop_
_diffrn_radiation_wavelength
0.71073

loop_
_geom_angle_atom_site_label_1
_geom_angle_atom_site_label_2
_geom_angle_atom_site_label_3
_geom_angle
C21 Sn1 C33 109.56(16)
C21 Sn1 C27 110.23(16)
C33 Sn1 C27 110.79(15)
C21 Sn1 Se2 115.67(10)
C33 Sn1 Se2 99.97(10)
C27 Sn1 Se2 110.20(11)
C1 Se2 Sn1 106.89(10)
C28 C27 C32 118.5(4)
C28 C27 Sn1 119.5(3)
C32 C27 Sn1 122.0(3)
C11 C2 C3 118.7(4)
C11 C2 C1 128.0(4)
C3 C2 C1 113.1(3)
C6 C1 C2 107.6(3)
C6 C1 C15 104.9(3)
C2 C1 C15 102.9(3)
C6 C1 Se2 114.7(2)
C2 C1 Se2 114.8(2)
C15 C1 Se2 110.8(2)
C22 C21 C26 118.1(5)
C22 C21 Sn1 118.9(4)
C26 C21 Sn1 123.0(3)
C12 C11 C2 119.9(5)
C35 C36 C37 120.0(5)
C9 C8 C7 120.3(6)
C8 C9 C10 120.8(5)
C15 C20 C19 119.5(4)
C15 C20 C4 113.7(3)
C19 C20 C4 126.7(4)
C5 C10 C9 119.4(5)
C15 C16 C17 119.2(4)
C5 C4 C3 107.3(3)
C5 C4 C20 106.5(4)
C3 C4 C20 104.8(3)
C34 C33 C38 118.5(4)
C34 C33 Sn1 120.6(3)
C38 C33 Sn1 121.0(3)
C36 C35 C34 120.0(5)
C16 C15 C20 119.8(4)
C16 C15 C1 127.7(3)
C20 C15 C1 112.3(3)
C36 C37 C38 120.6(5)
C10 C5 C6 120.2(4)
C10 C5 C4 127.0(4)
C6 C5 C4 112.8(3)
C12 C13 C14 120.4(5)
C24 C25 C26 121.0(7)
C18 C19 C20 120.2(5)
C29 C30 C31 119.6(5)
C6 C7 C8 120.0(5)
C25 C26 C21 119.9(6)
C7 C6 C5 119.3(4)
C7 C6 C1 127.7(4)
C5 C6 C1 113.0(3)
C24 C23 C22 120.3(7)
C14 C3 C2 121.2(4)
C14 C3 C4 125.6(4)
C2 C3 C4 113.2(4)
C18 C17 C16 120.8(5)
C29 C28 C27 120.6(5)
C23 C24 C25 119.7(7)
C23 C22 C21 121.0(6)
C19 C18 C17 120.4(5)
C35 C34 C33 121.6(5)
C31 C32 C27 121.0(5)
C13 C12 C11 120.6(5)
C32 C31 C30 120.2(6)
C33 C38 C37 119.3(5)
C13 C14 C3 119.3(5)
C30 C29 C28 120.1(6)
C12 C11 H11 119(2)
C2 C11 H11 121(2)
C35 C36 H36 118(3)
C37 C36 H36 122(3)
C9 C8 H8 121(3)
C7 C8 H8 119(3)
C8 C9 H9 122(3)
C10 C9 H9 117(3)
C5 C10 H10 119(3)
C9 C10 H10 122(3)
C15 C16 H16 119(2)
C17 C16 H16 121(2)
C5 C4 H4 113(2)
C3 C4 H4 112(2)
C20 C4 H4 113(3)
C36 C35 H35 118(3)
C34 C35 H35 122(3)
C36 C37 H37 128(4)
C38 C37 H37 111(4)
C12 C13 H13 115(3)
C14 C13 H13 124(3)
C24 C25 H25 126(3)
C26 C25 H25 113(3)
C18 C19 H19 126(3)
C20 C19 H19 113(3)
C29 C30 H30 110(3)
C31 C30 H30 130(3)
C6 C7 H7 117(2)
C8 C7 H7 123(2)
C25 C26 H26 119(3)
C21 C26 H26 121(3)
C24 C23 H23 124(4)
C22 C23 H23 116(4)
C18 C17 H17 121(3)
C16 C17 H17 118(3)
C29 C28 H28 119(2)
C27 C28 H28 121(2)
C23 C24 H24 125(4)
C25 C24 H24 115(4)
C23 C22 H22 116(3)
C21 C22 H22 123(3)
C19 C18 H18 123(2)
C17 C18 H18 116(2)
C35 C34 H34 119(3)
C33 C34 H34 119(3)
C31 C32 H32 118(3)
C27 C32 H32 120(3)
C13 C12 H12 120(3)
C11 C12 H12 119(3)
C32 C31 H31 125(3)
C30 C31 H31 114(3)
C33 C38 H38 119(3)
C37 C38 H38 122(3)
C13 C14 H14 119(3)
C3 C14 H14 122(3)
C30 C29 H29 126(3)
C28 C29 H29 114(3)

loop_
_geom_bond_atom_site_label_1
_geom_bond_atom_site_label_2
_geom_bond_distance
Sn1 C21 2.115(4)
Sn1 C33 2.122(4)
Sn1 C27 2.128(4)
Sn1 Se2 2.5538(5)
Se2 C1 1.966(3)
C27 C28 1.377(6)
C27 C32 1.383(6)
C2 C11 1.380(5)
C2 C3 1.383(5)
C2 C1 1.534(5)
C1 C6 1.534(5)
C1 C15 1.535(5)
C21 C22 1.378(6)
C21 C26 1.387(6)
C11 C12 1.379(6)
C36 C35 1.355(7)
C36 C37 1.371(8)
C8 C9 1.348(8)
C8 C7 1.388(7)
C9 C10 1.376(8)
C20 C15 1.388(5)
C20 C19 1.393(6)
C20 C4 1.509(6)
C10 C5 1.373(6)
C16 C15 1.373(5)
C16 C17 1.391(6)
C4 C5 1.505(6)
C4 C3 1.506(5)
C33 C34 1.381(5)
C33 C38 1.385(6)
C35 C34 1.369(6)
C37 C38 1.395(7)
C5 C6 1.395(5)
C13 C12 1.364(7)
C13 C14 1.368(7)
C25 C24 1.361(10)
C25 C26 1.368(7)
C19 C18 1.354(7)
C30 C29 1.373(8)
C30 C31 1.374(8)
C7 C6 1.365(6)
C23 C24 1.353(10)
C23 C22 1.369(8)
C3 C14 1.377(6)
C17 C18 1.358(6)
C28 C29 1.377(7)
C32 C31 1.364(7)
C11 H11 0.84(3)
C36 H36 1.00(5)
C8 H8 0.90(4)
C9 H9 0.95(5)
C10 H10 1.00(5)
C16 H16 0.92(3)
C4 H4 0.81(3)
C35 H35 0.94(5)
C37 H37 0.90(5)
C13 H13 0.87(4)
C25 H25 0.95(5)
C19 H19 0.81(4)
C30 H30 0.97(6)
C7 H7 0.88(4)
C26 H26 0.98(4)
C23 H23 0.87(5)
C17 H17 0.89(4)
C28 H28 0.89(3)
C24 H24 0.85(5)
C22 H22 0.88(4)
C18 H18 1.01(4)
C34 H34 0.98(4)
C32 H32 0.92(4)
C12 H12 0.91(4)
C31 H31 0.84(4)
C38 H38 0.98(4)
C14 H14 0.96(4)
C29 H29 0.94(4)

loop_
_cod_changelog_entry_id
_cod_changelog_entry_author
_cod_changelog_entry_date
_cod_changelog_entry_text
1 'Vaitkus, Antanas' 2022-05-06T22:35:00+03:00 'Updated bibliographic information.'
2 'Vaitkus, Antanas' 2022-05-07T03:37:00+03:00
;
 Replaced the '&#x00A5;' sequences with backslash symbols ('\')
 in multiple data values.
;
